data_9005677
loop_
_publ_author_name
'Nazzareni, S.'
'Molin, G.'
'Skogby, H.'
'Dal Negro, A.'

_publ_section_title
;
 Crystal chemistry of Ti3+-Ti4+-bearing synthetic diopsides
 Sample: Di64
;
_journal_name_full 'European Journal of Mineralogy'
_journal_page_first 443
_journal_page_last 449
_journal_paper_doi 10.1127/0935-1221/2004/0016-0443
_journal_volume 16
_journal_year 2004
_chemical_formula_sum 'B0.018 Ca0.916 Mg0.926 Na0.066 O6 Si1.96 Ti0.086'
_chemical_name_mineral Diopside
_space_group_IT_number 15
_symmetry_space_group_name_Hall '-C 2yc'
_symmetry_space_group_name_H-M 'C 1 2/c 1'
_cell_angle_alpha 90
_cell_angle_beta 105.89
_cell_angle_gamma 90
_cell_length_a 9.748
_cell_length_b 8.926
_cell_length_c 5.264
_cell_formula_units_Z 4
_cell_volume 440.523
_database_code_amcsd 0007068
_exptl_crystal_density_diffrn 3.258
_cod_original_formula_sum 'Ca.916 Na.066 Mg.926 Ti.086 Si1.96 B.018 O6'
_cod_database_code 9005677

loop_
_space_group_symop_operation_xyz
x,y,z
1/2+x,1/2+y,z
x,-y,1/2+z
1/2+x,1/2-y,1/2+z
-x,y,1/2-z
1/2-x,1/2+y,1/2-z
-x,-y,-z
1/2-x,1/2-y,-z

loop_
_atom_site_label
_atom_site_fract_x
_atom_site_fract_y
_atom_site_fract_z
_atom_site_occupancy
_atom_site_U_iso_or_equiv
Ca2 0.00000 0.30176 0.25000 0.91600 0.01140
Na2 0.00000 0.30176 0.25000 0.06600 0.01140
Mg1 0.00000 0.90721 0.25000 0.92600 0.00800
Ti3+1 0.00000 0.90721 0.25000 0.07400 0.00800
Si 0.28657 0.09297 0.22994 0.98000 0.00680
B 0.28657 0.09297 0.22994 0.00900 0.00680
Ti4+ 0.28657 0.09297 0.22994 0.00600 0.00680
O1 0.11589 0.08672 0.14260 1.00000 0.00860
O2 0.36110 0.25001 0.31750 1.00000 0.01050
O3 0.35070 0.01710 0.99680 1.00000 0.00960

loop_
_cod_related_entry_id
_cod_related_entry_database
_cod_related_entry_code
1 AMCSD 0007068
